data_4501722
loop_
_publ_author_name
'Mart\'i-Rujas, Javier'
'Morte-R\'odenas, Anabel'
'Guo, Fang'
'Thomas, Nigel'
'Fujii, Kotaro'
'Kariuki, Benson M.'
'Harris, Kenneth D. M.'

_publ_section_title
;
 A Solid-State Dehydration Process in an Organic Material Associated with
 Substantial Hydrogen-Bond Reorganization, Investigated by Powder X-ray
 Diffraction
;
_journal_issue 7
_journal_name_full 'Crystal Growth &amp; Design'
_journal_page_first 3176
_journal_paper_doi 10.1021/cg100330c
_journal_volume 10
_journal_year 2010
_chemical_formula_sum 'C6 H15 N O2'
_chemical_formula_weight 133.19
_chemical_name_systematic ' ?'
_space_group_IT_number 2
_symmetry_cell_setting triclinic
_symmetry_space_group_name_Hall '-P 1'
_symmetry_space_group_name_H-M 'P -1'
_audit_creation_date 2010-02-05T11:14
_audit_creation_method 'from EXP file using GSAS2CIF'
_audit_update_record ' 2010-02-05T11:14  Initial CIF as created by GSAS2CIF'
_cell_angle_alpha 66.6999(13)
_cell_angle_beta 84.6295(15)
_cell_angle_gamma 83.1542(10)
_cell_formula_units_Z 2
_cell_length_a 6.42596(15)
_cell_length_b 7.19411(17)
_cell_length_c 10.04415(26)
_cell_volume 422.873(18)
_computing_structure_refinement GSAS
_diffrn_radiation_polarisn_ratio 0.5
_diffrn_radiation_probe x-ray
_diffrn_radiation_wavelength 1.54056
_exptl_absorpt_correction_T_max 1.00000
_exptl_absorpt_correction_T_min 1.00000
_exptl_absorpt_process_details
;   GSAS Absorption/surface roughness correction: function number 0
 No correction is applied.
;
_pd_block_id 2010-02-05T11:14|TBA-ACETATE||
_pd_calc_method 'Rietveld Refinement'
_pd_instr_location ' ?'
_pd_meas_2theta_range_inc 0.0167
_pd_meas_2theta_range_max 59.9293
_pd_meas_2theta_range_min 7.6917
_pd_meas_number_of_points 3129
_pd_phase_name 'from C:/data/Tba_Acac/Rietveld/RIETVELD_HADD_1.cif'
_pd_proc_2theta_range_inc 0.0167
_pd_proc_2theta_range_max 59.96237
_pd_proc_2theta_range_min 7.72477
_pd_proc_info_datetime 2010-02-05T11:14:46
_pd_proc_info_excluded_regions ' ?'
_pd_proc_ls_background_function
;   GSAS Background function number 1 with 36 terms.
 Shifted Chebyshev function of 1st kind
      1:    9515.91     2:   -10425.1     3:    3338.13     4:    1.26907    
      5:   -1063.73     6:    723.388     7:    100.924     8:   -552.056    
      9:    499.559    10:   -333.391    11:    89.3579    12:    122.780    
     13:   -71.8137    14:    1.94855    15:   -103.363    16:    177.016    
     17:   -84.0958    18:   -39.8071    19:    98.9055    20:   -106.565    
     21:    61.5119    22:    4.86365    23:   -31.1755    24:    33.9334    
     25:   -56.8087    26:    33.7996    27:   -7.95281    28:   -2.87831    
     29:    11.7540    30:   -17.8772    31:    5.27995    32:    26.9935    
     33:   -24.5103    34:    20.4075    35:   -19.7317    36:    27.6906    
;
_pd_proc_ls_peak_cutoff 0.00500
_pd_proc_ls_pref_orient_corr
;   March-Dollase
 AXIS  1 Ratio=   1.17941  h= 0.000  k= 0.000  l= 1.000
 Prefered orientation correction range: Min=   0.60954, Max=   1.28082
;
_pd_proc_ls_profile_function
;
 CW Profile function number 3 with  19 terms
 Pseudovoigt profile coefficients as parameterized in
 P. Thompson, D.E. Cox & J.B. Hastings (1987). J. Appl. Cryst.,20,79-83.
 Asymmetry correction of L.W. Finger, D.E. Cox & A. P. Jephcoat (1994).
 J. Appl. Cryst.,27,892-900.
 Peak tails are ignored  where the intensity is below 0.0050 times the peak
   Aniso. broadening axis   0.0   0.0   1.0
;
_pd_proc_ls_prof_R_factor 0.0147
_pd_proc_ls_prof_wR_expected 0.0101
_pd_proc_ls_prof_wR_factor 0.0207
_pd_proc_number_of_points 3129
_pd_spec_mounting ' ?'
_refine_ls_goodness_of_fit_all 2.11
_refine_ls_matrix_type full
_refine_ls_number_parameters 119
_refine_ls_number_restraints 62
_refine_ls_R_Fsqd_factor 0.08426
_refine_ls_shift/su_max 0.04
_refine_ls_shift/su_mean 0.00
_reflns_d_resolution_high 1.551
_reflns_d_resolution_low 9.213
_reflns_limit_h_max 4
_reflns_limit_h_min 0
_reflns_limit_k_max 4
_reflns_limit_k_min -4
_reflns_limit_l_max 6
_reflns_limit_l_min -6
_reflns_number_total 242
_cod_data_source_file cg100330c_si_001.cif
_cod_data_source_block TBA-ACETATE_publ
_cod_depositor_comments
;
The following automatic conversions were performed:

'_geom_bond_publ_flag' value 'N' changed to 'n' according to
/home/saulius/struct/CIF-dictionaries/cif_core.dic dictionary named
'cif_core.dic' version 2.4.2 from 2011-04-26 (29
times).

'_geom_angle_publ_flag' value 'N' changed to 'n' according
to /home/saulius/struct/CIF-dictionaries/cif_core.dic dictionary
named 'cif_core.dic' version 2.4.2 from 2011-04-26 (39 times).

Automatic conversion script
Id: cif_fix_values 1715 2011-07-08 13:25:40Z adriana 
;
_cod_original_cell_volume 422.873(23)
_cod_database_code 4501722
_gsas_exptl_extinct_corr_t_min 1.00000
_gsas_exptl_extinct_corr_t_max 1.00000

loop_
_symmetry_equiv_pos_site_id
_symmetry_equiv_pos_as_xyz
1 +x,+y,+z
-1 -x,-y,-z

loop_
_atom_site_type_symbol
_atom_site_label
_atom_site_fract_x
_atom_site_fract_y
_atom_site_fract_z
_atom_site_occupancy
_atom_site_thermal_displace_type
_atom_site_U_iso_or_equiv
_atom_site_symmetry_multiplicity
C C1 0.7828(5) 0.1524(4) 0.69856(31) 1.0 Uiso 0.1219(17) 2
C C2 1.0081(6) 0.0959(9) 0.6574(6) 1.0 Uiso 0.1219(17) 2
C C3 0.6316(6) 0.0596(7) 0.6409(6) 1.0 Uiso 0.1219(17) 2
C C4 0.7486(8) 0.0905(7) 0.8611(4) 1.0 Uiso 0.1219(17) 2
N N5 0.7382(8) 0.3797(4) 0.6314(5) 1.0 Uiso 0.1219(17) 2
C C6 0.1818(5) 0.53099(35) 0.75901(31) 1.0 Uiso 0.1149(17) 2
C C7 0.2756(7) 0.5535(7) 0.8829(4) 1.0 Uiso 0.1149(17) 2
O O8 0.3034(7) 0.4881(6) 0.6684(5) 1.0 Uiso 0.1149(17) 2
O O9 -0.0139(5) 0.5581(6) 0.7518(5) 1.0 Uiso 0.1149(17) 2
H H10 1.1020(33) 0.178(7) 0.678(5) 1.0 Uiso 0.1828(25) 2
H H11 1.046(4) -0.0483(26) 0.714(4) 1.0 Uiso 0.1828(25) 2
H H12 1.0210(34) 0.121(9) 0.5538(14) 1.0 Uiso 0.1828(25) 2
H H13 0.4875(25) 0.112(11) 0.657(6) 1.0 Uiso 0.1828(25) 2
H H14 0.662(7) 0.096(13) 0.5367(17) 1.0 Uiso 0.1828(25) 2
H H15 0.647(8) -0.0886(12) 0.692(7) 1.0 Uiso 0.1828(25) 2
H H16 0.6024(30) 0.129(8) 0.8842(16) 1.0 Uiso 0.1828(25) 2
H H17 0.779(10) -0.0569(13) 0.9099(5) 1.0 Uiso 0.1828(25) 2
H H18 0.842(8) 0.160(7) 0.8944(8) 1.0 Uiso 0.1828(25) 2
H H19 0.618(6) 0.4139(29) 0.664(10) 1.0 Uiso 0.1828(25) 2
H H20 0.834(8) 0.4357(35) 0.653(11) 1.0 Uiso 0.1828(25) 2
H H21 0.738(17) 0.4193(10) 0.5387(8) 1.0 Uiso 0.1828(25) 2
H H22 0.4157(29) 0.601(7) 0.8522(9) 1.0 Uiso 0.1723(26) 2
H H23 0.186(5) 0.652(5) 0.9122(29) 1.0 Uiso 0.1723(26) 2
H H24 0.286(7) 0.4219(25) 0.9652(27) 1.0 Uiso 0.1723(26) 2

loop_
_atom_type_symbol
_atom_type_number_in_cell
_atom_type_scat_dispersion_real
_atom_type_scat_dispersion_imag
_atom_type_scat_Cromer_Mann_a1
_atom_type_scat_Cromer_Mann_a2
_atom_type_scat_Cromer_Mann_a3
_atom_type_scat_Cromer_Mann_a4
_atom_type_scat_Cromer_Mann_b1
_atom_type_scat_Cromer_Mann_b2
_atom_type_scat_Cromer_Mann_b3
_atom_type_scat_Cromer_Mann_b4
_atom_type_scat_Cromer_Mann_c
_atom_type_scat_source
C 12.0 0.000 0.000 2.31000 20.8439 1.02000 10.2075 1.58860 0.56870 0.86500 51.6512 0.21560 International_Tables_Vol_C
N 2.0 0.000 0.000 12.2126 0.00570 3.13220 9.89330 2.01250 28.9975 1.16630 0.58260 -11.529 International_Tables_Vol_C
O 4.0 0.000 0.000 3.04850 13.2771 2.28680 5.70110 1.54630 0.32390 0.86700 32.9089 0.25080 International_Tables_Vol_C
H 30.0 0.000 0.000 0.49300 10.5109 0.32291 26.1257 0.14019 3.14236 0.04081 57.7997 0.00304 International_Tables_Vol_C

loop_
_geom_angle_atom_site_label_1
_geom_angle_atom_site_label_2
_geom_angle_atom_site_label_3
_geom_angle
_geom_angle_site_symmetry_1
_geom_angle_site_symmetry_3
_geom_angle_publ_flag
C2 C1 C3 110.45(22) 1_555 1_555 n
C2 C1 C4 111.34(22) 1_555 1_555 n
C2 C1 N5 108.97(21) 1_555 1_555 n
C3 C1 C4 111.25(23) 1_555 1_555 n
C3 C1 N5 108.14(23) 1_555 1_555 n
C4 C1 N5 106.53(24) 1_555 1_555 n
C1 C2 H10 109.5(11) 1_555 1_555 n
C1 C2 H11 109.46(19) 1_555 1_555 n
C1 C2 H12 109.46(31) 1_555 1_555 n
H10 C2 H11 109.49(19) 1_555 1_555 n
H10 C2 H12 109.5(13) 1_555 1_555 n
H11 C2 H12 109.45(26) 1_555 1_555 n
C1 C3 H13 109.5(17) 1_555 1_555 n
C1 C3 H14 109.4(14) 1_555 1_555 n
C1 C3 H15 109.4(6) 1_555 1_555 n
H13 C3 H14 109.5(10) 1_555 1_555 n
H13 C3 H15 109.5(7) 1_555 1_555 n
H14 C3 H15 109.5(7) 1_555 1_555 n
C1 C4 H16 109.4(12) 1_555 1_555 n
C1 C4 H17 109.5(4) 1_555 1_555 n
C1 C4 H18 109.5(10) 1_555 1_555 n
H16 C4 H17 109.5(7) 1_555 1_555 n
H16 C4 H18 109.48(14) 1_555 1_555 n
H17 C4 H18 109.50(10) 1_555 1_555 n
C1 N5 H19 109.5(18) 1_555 1_555 n
C1 N5 H20 109.5(15) 1_555 1_555 n
C1 N5 H21 109.5(12) 1_555 1_555 n
H19 N5 H20 109.5(5) 1_555 1_555 n
H19 N5 H21 109.48(18) 1_555 1_555 n
H20 N5 H21 109.5(12) 1_555 1_555 n
C7 C6 O8 118.20(22) 1_555 1_555 n
C7 C6 O9 118.04(23) 1_555 1_555 n
O8 C6 O9 123.76(22) 1_555 1_555 n
C6 C7 H22 109.5(14) 1_555 1_555 n
C6 C7 H23 109.5(5) 1_555 1_555 n
C6 C7 H24 109.4(7) 1_555 1_555 n
H22 C7 H23 109.5(5) 1_555 1_555 n
H22 C7 H24 109.5(5) 1_555 1_555 n
H23 C7 H24 109.5(7) 1_555 1_555 n

loop_
_geom_bond_atom_site_label_1
_geom_bond_atom_site_label_2
_geom_bond_distance
_geom_bond_site_symmetry_2
_geom_bond_publ_flag
C1 C2 1.5205(18) 1_555 n
C1 C3 1.5136(18) 1_555 n
C1 C4 1.5146(18) 1_555 n
C1 N5 1.5044(18) 1_555 n
C2 C1 1.5205(18) 1_555 n
C2 H10 0.9801(5) 1_555 n
C2 H11 0.9801(5) 1_555 n
C2 H12 0.9800(5) 1_555 n
C3 C1 1.5136(18) 1_555 n
C3 H13 0.9800(5) 1_555 n
C3 H14 0.9800(5) 1_555 n
C3 H15 0.9800(5) 1_555 n
C4 C1 1.5146(18) 1_555 n
C4 H16 0.9800(5) 1_555 n
C4 H17 0.9801(5) 1_555 n
C4 H18 0.9800(5) 1_555 n
N5 C1 1.5044(18) 1_555 n
N5 H19 0.8600(5) 1_555 n
N5 H20 0.8600(5) 1_555 n
N5 H21 0.8600(5) 1_555 n
C6 C7 1.5043(18) 1_555 n
C6 O8 1.2509(18) 1_555 n
C6 O9 1.2540(18) 1_555 n
C7 C6 1.5043(18) 1_555 n
C7 H22 0.9800(5) 1_555 n
C7 H23 0.9800(5) 1_555 n
C7 H24 0.9800(5) 1_555 n
O8 C6 1.2509(18) 1_555 n
O9 C6 1.2540(18) 1_555 n
